data_7023482
loop_
_publ_author_name
'Moon, So Yun'
'Kim, Euni'
'Noh, Tae Hwan'
'Lee, Young-A'
'Jung, Ok-Sang'

_publ_section_title
;
 Triple-meso helices as alcohol reservoirs and discriminators: structural
 properties and thermal behaviors of silver(I) coordination molecular
 braids containing diethylbis(4-pyridyl)silanes.
;
_journal_issue 38
_journal_name_full 'Dalton transactions (Cambridge, England : 2003)'
_journal_page_first 13974
_journal_page_last 13980
_journal_paper_doi 10.1039/c3dt51398j
_journal_volume 42
_journal_year 2013
_chemical_formula_sum 'C47 H60 Ag3 F9 N6 O10 S3 Si3'
_chemical_formula_weight 1544.07
_chemical_name_systematic
; 
 ? 
;
_space_group_IT_number 2
_symmetry_cell_setting triclinic
_symmetry_space_group_name_Hall '-P 1'
_symmetry_space_group_name_H-M 'P -1'
_atom_sites_solution_hydrogens geom
_atom_sites_solution_primary direct
_atom_sites_solution_secondary difmap
_audit_creation_method SHELXL-97
_cell_angle_alpha 107.5280(10)
_cell_angle_beta 103.8110(10)
_cell_angle_gamma 91.5190(10)
_cell_formula_units_Z 2
_cell_length_a 11.85860(10)
_cell_length_b 14.04530(10)
_cell_length_c 20.4624(2)
_cell_measurement_reflns_used 8542
_cell_measurement_temperature 173(2)
_cell_measurement_theta_max 24.98
_cell_measurement_theta_min 2.16
_cell_volume 3138.10(5)
_computing_cell_refinement 'Bruker APEX2'
_computing_data_collection 'Bruker APEX2'
_computing_data_reduction 'Bruker APEX2'
_computing_molecular_graphics 'Bruker SHELXTL'
_computing_publication_material 'Bruker SHELXTL'
_computing_structure_refinement 'SHELXL-97 (Sheldrick, 2008)'
_computing_structure_solution 'SHELXS-97 (Sheldrick, 2008)'
_diffrn_ambient_temperature 173(2)
_diffrn_measured_fraction_theta_full 0.998
_diffrn_measured_fraction_theta_max 0.998
_diffrn_measurement_device_type 'Bruker Breeze CCD'
_diffrn_measurement_method 'phi and omega scans'
_diffrn_radiation_monochromator graphite
_diffrn_radiation_source 'fine-focus sealed tube'
_diffrn_radiation_type MoK\a
_diffrn_radiation_wavelength 0.71073
_diffrn_reflns_av_R_equivalents 0.0367
_diffrn_reflns_av_unetI/netI 0.0499
_diffrn_reflns_limit_h_max 14
_diffrn_reflns_limit_h_min -14
_diffrn_reflns_limit_k_max 17
_diffrn_reflns_limit_k_min -17
_diffrn_reflns_limit_l_max 25
_diffrn_reflns_limit_l_min -23
_diffrn_reflns_number 47744
_diffrn_reflns_theta_full 26.00
_diffrn_reflns_theta_max 26.00
_diffrn_reflns_theta_min 1.53
_exptl_absorpt_coefficient_mu 1.166
_exptl_absorpt_correction_T_max 0.8538
_exptl_absorpt_correction_T_min 0.7361
_exptl_absorpt_correction_type multi-scan
_exptl_absorpt_process_details SADABS
_exptl_crystal_colour colorless
_exptl_crystal_density_diffrn 1.634
_exptl_crystal_density_method 'not measured'
_exptl_crystal_description flat
_exptl_crystal_F_000 1552
_exptl_crystal_size_max 0.28
_exptl_crystal_size_mid 0.21
_exptl_crystal_size_min 0.14
_refine_diff_density_max 4.852
_refine_diff_density_min -5.108
_refine_diff_density_rms 0.141
_refine_ls_extinction_method none
_refine_ls_goodness_of_fit_ref 1.049
_refine_ls_hydrogen_treatment constr
_refine_ls_matrix_type full
_refine_ls_number_parameters 814
_refine_ls_number_reflns 12315
_refine_ls_number_restraints 152
_refine_ls_restrained_S_all 1.050
_refine_ls_R_factor_all 0.1365
_refine_ls_R_factor_gt 0.0913
_refine_ls_shift/su_max 0.001
_refine_ls_shift/su_mean 0.000
_refine_ls_structure_factor_coef Fsqd
_refine_ls_weighting_details 'calc w=1/[\s^2^(Fo^2^)+(0.0625P)^2^+37.4798P] where P=(Fo^2^+2Fc^2^)/3'
_refine_ls_weighting_scheme calc
_refine_ls_wR_factor_gt 0.2060
_refine_ls_wR_factor_ref 0.2352
_reflns_number_gt 7913
_reflns_number_total 12315
_reflns_threshold_expression >2sigma(I)
_cod_data_source_file c3dt51398j.txt
_cod_data_source_block 939631
_cod_depositor_comments
;
The following automatic conversions were performed:

'_symmetry_cell_setting' value 'Triclinic' changed to 'triclinic'
according to /home/saulius/struct/CIF-dictionaries/cif_core.dic
dictionary named 'cif_core.dic' version 2.4.2 from 2011-04-26.

Automatic conversion script
Id: cif_fix_values 1891 2012-01-12 08:04:46Z andrius 
;
_cod_original_cell_volume 3138.09(5)
_cod_original_sg_symbol_H-M P-1
_cod_database_code 7023482

loop_
_symmetry_equiv_pos_as_xyz
'x, y, z'
'-x, -y, -z'

loop_
_atom_site_label
_atom_site_type_symbol
_atom_site_fract_x
_atom_site_fract_y
_atom_site_fract_z
_atom_site_U_iso_or_equiv
_atom_site_adp_type
_atom_site_occupancy
_atom_site_symmetry_multiplicity
_atom_site_calc_flag
_atom_site_refinement_flags
_atom_site_disorder_assembly
_atom_site_disorder_group
Ag1 Ag -1.0000 1.0000 0.0000 0.0699(4) Uani 1 2 d S . .
Ag2 Ag -0.60773(8) 0.49036(7) -0.21639(5) 0.0709(3) Uani 1 1 d . . .
Ag3 Ag 0.18127(12) 0.61663(10) 0.25338(6) 0.1164(5) Uani 1 1 d D . .
Ag4 Ag 0.5000 1.0000 0.0000 0.0548(3) Uani 1 2 d S . .
Si1 Si -1.0146(2) 0.7666(2) -0.34443(14) 0.0444(6) Uani 1 1 d . . .
Si2 Si -0.2317(3) 0.2719(2) -0.01038(16) 0.0607(8) Uani 1 1 d D . .
Si3 Si 0.5209(2) 1.06352(18) 0.34808(13) 0.0405(6) Uani 1 1 d . . .
S1 S -0.7347(2) 1.20849(19) 0.01454(14) 0.0543(6) Uani 1 1 d . . .
S2 S -0.8404(3) 0.2267(2) -0.28972(15) 0.0687(8) Uani 1 1 d D . .
S3 S 0.3758(2) 0.44241(19) 0.29984(13) 0.0505(6) Uani 1 1 d . . .
F1 F -0.6913(10) 1.3492(7) -0.0371(6) 0.130(4) Uani 1 1 d . . .
F2 F -0.7943(10) 1.2196(7) -0.1120(4) 0.128(4) Uani 1 1 d . . .
F3 F -0.8648(9) 1.3294(9) -0.0360(6) 0.141(4) Uani 1 1 d . . .
F4' F -0.830(3) 0.1551(16) -0.4203(10) 0.139(8) Uani 0.50 1 d PDU A 1
F5' F -0.6767(13) 0.2739(17) -0.3544(11) 0.127(6) Uani 0.50 1 d PDU B 1
C44 C -0.8605(16) 0.2116(8) -0.3923(2) 0.111(11) Uani 0.50 1 d PDU A 1
F4 F -0.7507(19) 0.202(2) -0.3994(15) 0.129(8) Uani 0.50 1 d PDU A 2
F5 F -0.9511(19) 0.1391(15) -0.4231(11) 0.151(8) Uani 0.50 1 d PDU C 2
C44' C -0.7929(12) 0.2470(13) -0.3724(7) 0.089(9) Uani 0.50 1 d PDU A 2
F6 F -0.8728(13) 0.3077(9) -0.3903(6) 0.182(5) Uani 1 1 d DU . .
F7 F 0.4193(9) 0.4411(9) 0.4308(4) 0.139(4) Uani 1 1 d . . .
F8 F 0.5669(7) 0.4820(9) 0.4003(5) 0.142(4) Uani 1 1 d . . .
F9 F 0.4438(9) 0.5827(7) 0.4210(5) 0.135(4) Uani 1 1 d . . .
O1 O -0.7074(8) 1.2824(6) 0.0836(4) 0.078(2) Uani 1 1 d . . .
O2 O -0.8401(9) 1.1471(7) 0.0011(5) 0.096(3) Uani 1 1 d . . .
O3 O -0.6389(9) 1.1606(7) -0.0047(5) 0.095(3) Uani 1 1 d . . .
O4 O -0.7811(7) 0.3215(7) -0.2443(5) 0.087(3) Uani 1 1 d . A .
O5 O -0.9606(8) 0.2231(8) -0.2956(8) 0.138(5) Uani 1 1 d . A .
O6 O -0.7838(11) 0.1423(8) -0.2811(5) 0.119(4) Uani 1 1 d . A .
O7 O 0.4027(8) 0.3424(6) 0.2793(5) 0.096(3) Uani 1 1 d . . .
O8 O 0.2573(7) 0.4518(7) 0.3024(5) 0.082(2) Uani 1 1 d . . .
O9 O 0.4163(9) 0.5091(7) 0.2695(5) 0.107(3) Uani 1 1 d . . .
O10A O 0.140(2) 0.6071(17) 0.3697(13) 0.131(9) Uani 0.50 1 d PDU D 1
H10A H 0.1381 0.5456 0.3828 0.157 Uiso 0.50 1 d PR D 1
C46A C 0.190(3) 0.6947(16) 0.4280(12) 0.093(10) Uani 0.50 1 d PD D 1
H46A H 0.1374 0.7484 0.4337 0.111 Uiso 0.50 1 calc PR D 1
H46B H 0.2676 0.7214 0.4270 0.111 Uiso 0.50 1 calc PR D 1
O10B O 0.0803(14) 0.6424(14) 0.3483(7) 0.078(5) Uani 0.50 1 d PDU D 2
H10B H -0.0033 0.6491 0.3417 0.093 Uiso 0.50 1 d PR D 2
C46B C 0.140(7) 0.679(3) 0.4216(15) 0.27(5) Uani 0.50 1 d PDU D 2
H46C H 0.0843 0.7217 0.4421 0.329 Uiso 0.50 1 calc PR D 2
H46D H 0.2038 0.7262 0.4223 0.329 Uiso 0.50 1 calc PR D 2
C47 C 0.197(3) 0.639(2) 0.4814(14) 0.222(13) Uani 1 1 d DU . .
H47A H 0.2069 0.6868 0.5288 0.266 Uiso 0.50 1 calc PR D 1
H47B H 0.2634 0.5986 0.4811 0.266 Uiso 0.50 1 calc PR D 1
H47C H 0.1246 0.5940 0.4686 0.266 Uiso 0.50 1 calc PR D 1
H47D H 0.2293 0.6949 0.5248 0.266 Uiso 0.50 1 calc PR D 2
H47E H 0.2596 0.5990 0.4685 0.266 Uiso 0.50 1 calc PR D 2
H47F H 0.1383 0.5959 0.4895 0.266 Uiso 0.50 1 calc PR D 2
N1 N -1.0257(9) 0.9374(6) -0.1120(5) 0.066(2) Uani 1 1 d . . .
N2 N -0.7323(7) 0.5686(7) -0.2680(5) 0.062(2) Uani 1 1 d . . .
N3 N -0.4917(7) 0.4238(7) -0.1496(4) 0.057(2) Uani 1 1 d . . .
N4 N 0.0517(8) 0.5086(7) 0.1675(5) 0.060(2) Uani 1 1 d . . .
N5 N 0.2919(11) 0.7587(8) 0.2959(5) 0.082(3) Uani 1 1 d . . .
N6 N 0.5216(7) 1.0337(6) 0.1129(4) 0.0499(19) Uani 1 1 d . . .
C1 C -0.9570(13) 0.9733(10) -0.1446(7) 0.094(5) Uani 1 1 d . . .
H1A H -0.9046 1.0320 -0.1179 0.112 Uiso 1 1 calc R . .
C2 C -0.9590(12) 0.9293(9) -0.2147(6) 0.080(4) Uani 1 1 d . . .
H2A H -0.9108 0.9592 -0.2358 0.096 Uiso 1 1 calc R . .
C3 C -1.0312(8) 0.8411(7) -0.2551(5) 0.049(2) Uani 1 1 d . . .
C4 C -1.1058(9) 0.8079(7) -0.2217(5) 0.051(2) Uani 1 1 d . . .
H4A H -1.1609 0.7507 -0.2475 0.062 Uiso 1 1 calc R . .
C5 C -1.1009(10) 0.8566(8) -0.1517(6) 0.058(3) Uani 1 1 d . . .
H5A H -1.1534 0.8318 -0.1306 0.069 Uiso 1 1 calc R . .
C6 C -1.1522(8) 0.6879(8) -0.4014(5) 0.057(3) Uani 1 1 d D . .
H6A H -1.1766 0.6447 -0.3757 0.069 Uiso 1 1 calc R . .
H6B H -1.2139 0.7328 -0.4082 0.069 Uiso 1 1 calc R . .
C7 C -1.1458(12) 0.6243(10) -0.4706(5) 0.090(4) Uani 1 1 d D . .
H7A H -1.2220 0.5861 -0.4966 0.108 Uiso 1 1 calc R . .
H7B H -1.0869 0.5777 -0.4648 0.108 Uiso 1 1 calc R . .
H7C H -1.1240 0.6661 -0.4973 0.108 Uiso 1 1 calc R . .
C8 C -0.9633(9) 0.8545(8) -0.3877(6) 0.059(3) Uani 1 1 d D . .
H8A H -0.8883 0.8924 -0.3566 0.071 Uiso 1 1 calc R . .
H8B H -0.9482 0.8141 -0.4330 0.071 Uiso 1 1 calc R . .
C9 C -1.0447(11) 0.9255(9) -0.4021(7) 0.083(4) Uani 1 1 d D . .
H9A H -1.0124 0.9675 -0.4252 0.100 Uiso 1 1 calc R . .
H9B H -1.0577 0.9681 -0.3574 0.100 Uiso 1 1 calc R . .
H9C H -1.1191 0.8889 -0.4334 0.100 Uiso 1 1 calc R . .
C10 C -0.9002(8) 0.6837(7) -0.3204(5) 0.047(2) Uani 1 1 d . . .
C11 C -0.9313(9) 0.5958(8) -0.3078(6) 0.059(3) Uani 1 1 d . . .
H11A H -1.0114 0.5733 -0.3166 0.071 Uiso 1 1 calc R . .
C12 C -0.8467(10) 0.5415(9) -0.2827(7) 0.069(3) Uani 1 1 d . . .
H12A H -0.8708 0.4814 -0.2753 0.083 Uiso 1 1 calc R . .
C13 C -0.7007(10) 0.6514(9) -0.2814(6) 0.069(3) Uani 1 1 d . . .
H13A H -0.6200 0.6708 -0.2735 0.082 Uiso 1 1 calc R . .
C14 C -0.7817(9) 0.7100(8) -0.3064(6) 0.059(3) Uani 1 1 d . . .
H14A H -0.7553 0.7693 -0.3141 0.071 Uiso 1 1 calc R . .
C15 C -0.5271(9) 0.3449(9) -0.1346(6) 0.063(3) Uani 1 1 d . E .
H15A H -0.6065 0.3177 -0.1541 0.075 Uiso 1 1 calc R . .
C16 C -0.4542(9) 0.3002(8) -0.0919(6) 0.060(3) Uani 1 1 d . . .
H16A H -0.4846 0.2447 -0.0816 0.073 Uiso 1 1 calc R E .
C17 C -0.3367(8) 0.3357(7) -0.0637(5) 0.046(2) Uani 1 1 d . E .
C18 C -0.3010(9) 0.4185(8) -0.0803(6) 0.060(3) Uani 1 1 d . . .
H18A H -0.2217 0.4466 -0.0627 0.072 Uiso 1 1 calc R E .
C19 C -0.3793(10) 0.4599(8) -0.1220(6) 0.065(3) Uani 1 1 d . E .
H19A H -0.3524 0.5171 -0.1319 0.078 Uiso 1 1 calc R . .
C20 C -0.304(3) 0.1918(15) 0.0265(14) 0.059(9) Uani 0.40 1 d PDU E 1
H20A H -0.3728 0.1500 -0.0097 0.071 Uiso 0.40 1 calc PR E 1
H20B H -0.2498 0.1469 0.0435 0.071 Uiso 0.40 1 calc PR E 1
C21 C -0.340(3) 0.260(2) 0.0850(14) 0.066(8) Uani 0.40 1 d PDU E 1
H21A H -0.4019 0.2249 0.0962 0.080 Uiso 0.40 1 calc PR E 1
H21B H -0.3697 0.3176 0.0716 0.080 Uiso 0.40 1 calc PR E 1
H21C H -0.2731 0.2831 0.1266 0.080 Uiso 0.40 1 calc PR E 1
C22 C -0.188(5) 0.1534(18) -0.060(3) 0.16(3) Uani 0.40 1 d PDU E 1
H22A H -0.1280 0.1268 -0.0291 0.196 Uiso 0.40 1 calc PR E 1
H22B H -0.2551 0.1017 -0.0856 0.196 Uiso 0.40 1 calc PR E 1
C23 C -0.140(4) 0.191(4) -0.107(3) 0.128(18) Uani 0.40 1 d PDU E 1
H23A H -0.1059 0.1375 -0.1368 0.154 Uiso 0.40 1 calc PR E 1
H23B H -0.0798 0.2472 -0.0794 0.154 Uiso 0.40 1 calc PR E 1
H23C H -0.2027 0.2147 -0.1376 0.154 Uiso 0.40 1 calc PR E 1
C20' C -0.306(2) 0.224(2) 0.0440(14) 0.098(10) Uani 0.60 1 d PDU E 2
H20C H -0.3468 0.2800 0.0676 0.118 Uiso 0.60 1 calc PR E 2
H20D H -0.3685 0.1717 0.0103 0.118 Uiso 0.60 1 calc PR E 2
C21' C -0.249(2) 0.182(2) 0.0984(14) 0.114(9) Uani 0.60 1 d PDU E 2
H21D H -0.3079 0.1508 0.1140 0.137 Uiso 0.60 1 calc PR E 2
H21E H -0.2000 0.2358 0.1388 0.137 Uiso 0.60 1 calc PR E 2
H21F H -0.2001 0.1315 0.0790 0.137 Uiso 0.60 1 calc PR E 2
C22' C -0.1650(12) 0.1866(13) -0.0742(8) 0.062(5) Uani 0.60 1 d PDU E 2
H22C H -0.1241 0.2284 -0.0946 0.075 Uiso 0.60 1 calc PR E 2
H22D H -0.1042 0.1562 -0.0470 0.075 Uiso 0.60 1 calc PR E 2
C23' C -0.2363(16) 0.1054(13) -0.1331(9) 0.075(6) Uani 0.60 1 d PDU E 2
H23D H -0.1868 0.0682 -0.1620 0.090 Uiso 0.60 1 calc PR E 2
H23E H -0.2958 0.1331 -0.1624 0.090 Uiso 0.60 1 calc PR E 2
H23F H -0.2745 0.0600 -0.1149 0.090 Uiso 0.60 1 calc PR E 2
C24 C -0.1184(8) 0.3699(7) 0.0583(5) 0.043(2) Uani 1 1 d . E .
C25 C -0.0049(8) 0.3478(7) 0.0811(5) 0.050(2) Uani 1 1 d . . .
H25A H 0.0171 0.2836 0.0594 0.060 Uiso 1 1 calc R E .
C26 C 0.0762(10) 0.4186(9) 0.1350(6) 0.062(3) Uani 1 1 d . E .
H26A H 0.1531 0.4015 0.1493 0.075 Uiso 1 1 calc R . .
C27 C -0.0556(11) 0.5309(7) 0.1467(6) 0.061(3) Uani 1 1 d . E .
H27A H -0.0740 0.5959 0.1696 0.074 Uiso 1 1 calc R . .
C28 C -0.1434(9) 0.4648(7) 0.0932(5) 0.053(2) Uani 1 1 d . . .
H28A H -0.2195 0.4844 0.0808 0.063 Uiso 1 1 calc R E .
C29 C 0.2465(11) 0.8443(12) 0.3111(7) 0.082(4) Uani 1 1 d . . .
H29A H 0.1658 0.8426 0.3096 0.098 Uiso 1 1 calc R . .
C30 C 0.3106(10) 0.9383(9) 0.3295(6) 0.068(3) Uani 1 1 d . . .
H30A H 0.2734 0.9980 0.3406 0.081 Uiso 1 1 calc R . .
C31 C 0.4272(8) 0.9437(7) 0.3313(5) 0.046(2) Uani 1 1 d . . .
C32 C 0.4725(11) 0.8521(8) 0.3159(6) 0.068(3) Uani 1 1 d . . .
H32A H 0.5530 0.8506 0.3171 0.082 Uiso 1 1 calc R . .
C33 C 0.4039(13) 0.7632(9) 0.2989(6) 0.079(4) Uani 1 1 d . . .
H33A H 0.4391 0.7023 0.2889 0.094 Uiso 1 1 calc R . .
C34 C 0.6691(8) 1.0585(7) 0.4045(4) 0.052(2) Uani 1 1 d D . .
H34A H 0.7086 1.0080 0.3751 0.062 Uiso 1 1 calc R . .
H34B H 0.7148 1.1245 0.4172 0.062 Uiso 1 1 calc R . .
C35 C 0.6749(10) 1.0349(9) 0.4695(5) 0.072(3) Uani 1 1 d D . .
H35A H 0.7567 1.0349 0.4940 0.086 Uiso 1 1 calc R . .
H35B H 0.6330 0.9685 0.4581 0.086 Uiso 1 1 calc R . .
H35C H 0.6388 1.0855 0.5004 0.086 Uiso 1 1 calc R . .
C36 C 0.4491(10) 1.1746(7) 0.3883(4) 0.056(3) Uani 1 1 d D . .
H36A H 0.4935 1.2354 0.3883 0.067 Uiso 1 1 calc R . .
H36B H 0.3699 1.1693 0.3569 0.067 Uiso 1 1 calc R . .
C37 C 0.4378(11) 1.1903(10) 0.4598(4) 0.077(3) Uani 1 1 d D . .
H37A H 0.3993 1.2510 0.4747 0.093 Uiso 1 1 calc R . .
H37B H 0.5155 1.1980 0.4922 0.093 Uiso 1 1 calc R . .
H37C H 0.3910 1.1323 0.4607 0.093 Uiso 1 1 calc R . .
C38 C 0.5288(8) 1.0589(6) 0.2558(4) 0.040(2) Uani 1 1 d . . .
C39 C 0.5920(8) 0.9908(7) 0.2182(5) 0.048(2) Uani 1 1 d . . .
H39A H 0.6400 0.9511 0.2411 0.057 Uiso 1 1 calc R . .
C40 C 0.5858(9) 0.9804(7) 0.1486(5) 0.051(2) Uani 1 1 d . . .
H40A H 0.6295 0.9325 0.1247 0.061 Uiso 1 1 calc R . .
C41 C 0.4655(9) 1.1026(7) 0.1493(5) 0.052(2) Uani 1 1 d . . .
H41A H 0.4226 1.1444 0.1258 0.062 Uiso 1 1 calc R . .
C42 C 0.4658(9) 1.1168(7) 0.2189(5) 0.050(2) Uani 1 1 d . . .
H42A H 0.4227 1.1665 0.2418 0.061 Uiso 1 1 calc R . .
C43 C -0.7734(13) 1.2790(12) -0.0460(8) 0.085(4) Uani 1 1 d . . .
C45 C 0.4593(12) 0.4921(11) 0.3924(7) 0.079(4) Uani 1 1 d . . .

loop_
_atom_site_aniso_label
_atom_site_aniso_U_11
_atom_site_aniso_U_22
_atom_site_aniso_U_33
_atom_site_aniso_U_23
_atom_site_aniso_U_13
_atom_site_aniso_U_12
Ag1 0.1022(10) 0.0559(7) 0.0557(7) 0.0125(6) 0.0337(7) 0.0166(7)
Ag2 0.0653(6) 0.0871(7) 0.0693(6) 0.0435(5) 0.0079(4) 0.0260(5)
Ag3 0.1390(11) 0.1057(9) 0.0696(7) -0.0052(6) 0.0148(7) -0.0835(8)
Ag4 0.0738(8) 0.0542(6) 0.0420(6) 0.0205(5) 0.0201(5) -0.0071(5)
Si1 0.0415(14) 0.0515(15) 0.0478(14) 0.0224(12) 0.0165(11) 0.0083(11)
Si2 0.0595(18) 0.0395(14) 0.0647(18) 0.0192(13) -0.0207(14) -0.0039(12)
Si3 0.0474(14) 0.0376(13) 0.0392(13) 0.0148(11) 0.0136(11) -0.0016(10)
S1 0.0701(17) 0.0477(14) 0.0513(14) 0.0212(12) 0.0197(13) 0.0120(12)
S2 0.076(2) 0.0642(18) 0.0582(16) 0.0163(14) 0.0033(15) 0.0315(15)
S3 0.0499(14) 0.0491(14) 0.0476(13) 0.0165(11) 0.0025(11) -0.0014(11)
F1 0.185(10) 0.097(6) 0.164(9) 0.075(6) 0.107(8) 0.020(6)
F2 0.204(11) 0.136(8) 0.061(5) 0.054(5) 0.034(6) 0.025(7)
F3 0.141(8) 0.197(10) 0.171(9) 0.144(9) 0.083(7) 0.097(8)
F4' 0.167(16) 0.164(17) 0.080(11) 0.020(11) 0.037(12) 0.051(14)
F5' 0.133(13) 0.161(15) 0.115(12) 0.063(11) 0.056(11) 0.053(12)
C44 0.109(15) 0.098(14) 0.121(15) 0.037(11) 0.019(11) 0.013(11)
F4 0.141(15) 0.135(15) 0.145(16) 0.057(12) 0.080(13) 0.042(12)
F5 0.186(16) 0.136(14) 0.105(12) 0.034(11) 0.001(12) -0.006(13)
C44' 0.088(13) 0.092(13) 0.081(12) 0.025(10) 0.012(10) 0.027(10)
F6 0.274(13) 0.185(10) 0.125(8) 0.102(8) 0.047(8) 0.108(9)
F7 0.141(8) 0.200(11) 0.059(5) 0.049(6) -0.011(5) -0.048(7)
F8 0.052(5) 0.235(12) 0.092(6) 0.012(7) -0.018(4) -0.005(6)
F9 0.151(9) 0.102(7) 0.093(6) -0.035(5) 0.010(6) -0.006(6)
O1 0.101(6) 0.069(5) 0.057(5) 0.006(4) 0.024(4) 0.013(5)
O2 0.131(8) 0.083(6) 0.070(5) 0.028(5) 0.020(5) -0.037(6)
O3 0.131(8) 0.110(7) 0.078(6) 0.045(5) 0.064(6) 0.083(6)
O4 0.066(5) 0.097(7) 0.092(6) 0.040(5) -0.005(5) -0.001(5)
O5 0.052(6) 0.111(8) 0.245(15) 0.090(9) -0.017(7) 0.000(5)
O6 0.179(11) 0.111(8) 0.085(7) 0.043(6) 0.047(7) 0.093(8)
O7 0.108(7) 0.054(5) 0.092(6) 0.004(4) -0.016(5) 0.021(5)
O8 0.061(5) 0.093(6) 0.080(6) 0.017(5) 0.012(4) 0.010(4)
O9 0.137(9) 0.106(7) 0.083(6) 0.050(6) 0.015(6) -0.036(6)
O10A 0.111(14) 0.098(13) 0.162(16) 0.031(12) 0.010(12) -0.012(11)
C46A 0.10(2) 0.070(18) 0.10(2) 0.029(16) 0.004(17) -0.033(16)
O10B 0.062(9) 0.109(12) 0.078(10) 0.042(9) 0.028(8) 0.023(9)
C46B 0.27(5) 0.28(5) 0.27(5) 0.09(2) 0.08(2) 0.041(19)
C47 0.217(18) 0.215(19) 0.229(19) 0.044(14) 0.081(15) 0.042(15)
N1 0.100(7) 0.046(5) 0.055(5) 0.008(4) 0.038(5) 0.001(5)
N2 0.050(5) 0.076(6) 0.073(6) 0.043(5) 0.014(4) 0.022(4)
N3 0.051(5) 0.069(6) 0.057(5) 0.035(5) 0.010(4) 0.006(4)
N4 0.064(6) 0.053(5) 0.054(5) 0.015(4) 0.003(4) -0.019(4)
N5 0.105(9) 0.064(7) 0.060(6) -0.001(5) 0.023(6) -0.043(6)
N6 0.065(5) 0.046(4) 0.046(4) 0.021(4) 0.019(4) 0.000(4)
C1 0.122(12) 0.076(9) 0.072(8) -0.007(7) 0.050(8) -0.038(8)
C2 0.101(10) 0.070(8) 0.069(8) 0.008(6) 0.046(7) -0.027(7)
C3 0.048(5) 0.051(6) 0.052(6) 0.020(5) 0.016(4) -0.002(4)
C4 0.057(6) 0.047(5) 0.056(6) 0.021(5) 0.021(5) 0.004(4)
C5 0.077(7) 0.055(6) 0.056(6) 0.024(5) 0.034(6) 0.010(5)
C6 0.042(5) 0.070(7) 0.059(6) 0.024(5) 0.006(5) 0.009(5)
C7 0.086(9) 0.111(11) 0.057(7) 0.013(7) 0.007(7) -0.019(8)
C8 0.064(7) 0.065(7) 0.064(7) 0.033(6) 0.029(5) 0.011(5)
C9 0.101(10) 0.076(8) 0.095(10) 0.051(8) 0.036(8) 0.029(7)
C10 0.049(5) 0.051(5) 0.043(5) 0.019(4) 0.011(4) 0.001(4)
C11 0.048(6) 0.060(6) 0.078(7) 0.038(6) 0.013(5) 0.009(5)
C12 0.065(7) 0.066(7) 0.091(9) 0.042(7) 0.025(6) 0.011(6)
C13 0.052(6) 0.080(8) 0.082(8) 0.039(7) 0.014(6) 0.006(6)
C14 0.045(6) 0.066(7) 0.075(7) 0.037(6) 0.014(5) 0.007(5)
C15 0.037(5) 0.080(8) 0.077(7) 0.043(6) 0.002(5) 0.003(5)
C16 0.048(6) 0.059(6) 0.076(7) 0.038(6) -0.002(5) -0.006(5)
C17 0.044(5) 0.042(5) 0.048(5) 0.018(4) -0.001(4) 0.002(4)
C18 0.039(5) 0.078(7) 0.064(7) 0.039(6) -0.005(5) -0.007(5)
C19 0.066(7) 0.064(7) 0.066(7) 0.037(6) 0.001(6) -0.004(5)
C20 0.071(14) 0.037(12) 0.060(13) 0.022(10) -0.007(10) -0.023(9)
C21 0.065(13) 0.067(14) 0.074(14) 0.025(12) 0.029(12) -0.022(11)
C22 0.17(3) 0.15(3) 0.16(3) 0.059(17) 0.028(16) 0.023(15)
C23 0.11(2) 0.13(2) 0.14(2) 0.023(16) 0.041(17) 0.027(16)
C20' 0.101(14) 0.077(13) 0.108(16) 0.048(12) -0.011(11) -0.013(11)
C21' 0.106(14) 0.121(14) 0.115(14) 0.053(12) 0.010(11) -0.012(11)
C22' 0.062(10) 0.046(8) 0.060(10) 0.010(8) -0.012(8) 0.012(8)
C23' 0.068(10) 0.071(10) 0.060(10) -0.004(8) 0.000(8) 0.021(8)
C24 0.044(5) 0.043(5) 0.043(5) 0.021(4) 0.003(4) 0.001(4)
C25 0.050(6) 0.046(5) 0.049(5) 0.011(4) 0.010(4) 0.001(4)
C26 0.057(7) 0.063(7) 0.061(7) 0.022(6) 0.005(5) -0.008(5)
C27 0.093(9) 0.034(5) 0.054(6) 0.010(5) 0.019(6) 0.008(5)
C28 0.063(6) 0.036(5) 0.056(6) 0.012(4) 0.014(5) 0.015(4)
C29 0.062(8) 0.102(11) 0.068(8) 0.011(8) 0.017(6) -0.038(7)
C30 0.059(7) 0.073(8) 0.062(7) 0.008(6) 0.018(5) -0.016(6)
C31 0.057(6) 0.046(5) 0.034(5) 0.014(4) 0.009(4) -0.006(4)
C32 0.071(7) 0.063(7) 0.069(7) 0.025(6) 0.011(6) -0.018(6)
C33 0.103(10) 0.051(7) 0.072(8) 0.014(6) 0.017(7) -0.027(7)
C34 0.053(6) 0.051(6) 0.047(5) 0.014(5) 0.008(5) -0.003(4)
C35 0.071(8) 0.087(9) 0.057(7) 0.032(6) 0.003(6) 0.010(6)
C36 0.073(7) 0.049(6) 0.052(6) 0.018(5) 0.024(5) 0.010(5)
C37 0.086(9) 0.078(8) 0.059(7) 0.012(6) 0.015(6) 0.010(7)
C38 0.048(5) 0.035(5) 0.039(5) 0.016(4) 0.012(4) -0.001(4)
C39 0.055(6) 0.049(5) 0.046(5) 0.023(4) 0.017(5) 0.010(4)
C40 0.068(7) 0.041(5) 0.050(6) 0.017(4) 0.027(5) 0.008(5)
C41 0.065(6) 0.051(6) 0.052(6) 0.029(5) 0.019(5) 0.020(5)
C42 0.065(6) 0.048(5) 0.044(5) 0.018(4) 0.021(5) 0.012(5)
C43 0.089(10) 0.112(11) 0.096(11) 0.071(10) 0.051(8) 0.036(9)
C45 0.069(9) 0.083(9) 0.064(8) 0.011(7) -0.007(6) -0.004(7)

loop_
_atom_type_symbol
_atom_type_description
_atom_type_scat_dispersion_real
_atom_type_scat_dispersion_imag
_atom_type_scat_source
C C 0.0033 0.0016 'International Tables Vol C Tables 4.2.6.8 and 6.1.1.4'
H H 0.0000 0.0000 'International Tables Vol C Tables 4.2.6.8 and 6.1.1.4'
N N 0.0061 0.0033 'International Tables Vol C Tables 4.2.6.8 and 6.1.1.4'
O O 0.0106 0.0060 'International Tables Vol C Tables 4.2.6.8 and 6.1.1.4'
F F 0.0171 0.0103 'International Tables Vol C Tables 4.2.6.8 and 6.1.1.4'
Si Si 0.0817 0.0704 'International Tables Vol C Tables 4.2.6.8 and 6.1.1.4'
Ag Ag -0.8971 1.1015 'International Tables Vol C Tables 4.2.6.8 and 6.1.1.4'
S S 0.1246 0.1234 'International Tables Vol C Tables 4.2.6.8 and 6.1.1.4'

loop_
_geom_angle_atom_site_label_1
_geom_angle_atom_site_label_2
_geom_angle_atom_site_label_3
_geom_angle
_geom_angle_site_symmetry_1
_geom_angle_site_symmetry_3
N1 Ag1 N1 179.999(2) . 2_375
N2 Ag2 N3 170.8(4) . .
N5 Ag3 N4 150.4(4) . .
N6 Ag4 N6 179.999(1) 2_675 .
C6 Si1 C3 111.8(4) . .
C6 Si1 C10 109.8(4) . .
C3 Si1 C10 101.7(4) . .
C6 Si1 C8 111.6(5) . .
C3 Si1 C8 109.3(5) . .
C10 Si1 C8 112.4(4) . .
C20 Si2 C22 83.6(16) . .
C20 Si2 C20' 15.4(13) . .
C22 Si2 C20' 98.5(17) . .
C20 Si2 C22' 105.6(11) . .
C22 Si2 C22' 22.1(14) . .
C20' Si2 C22' 120.6(13) . .
C20 Si2 C24 113.4(10) . .
C22 Si2 C24 120(2) . .
C20' Si2 C24 102.3(11) . .
C22' Si2 C24 110.5(6) . .
C20 Si2 C17 113.1(11) . .
C22 Si2 C17 116.6(18) . .
C20' Si2 C17 109.1(8) . .
C22' Si2 C17 105.4(7) . .
C24 Si2 C17 108.5(4) . .
C36 Si3 C34 113.0(5) . .
C36 Si3 C31 110.5(5) . .
C34 Si3 C31 108.6(4) . .
C36 Si3 C38 110.5(4) . .
C34 Si3 C38 110.8(4) . .
C31 Si3 C38 103.0(4) . .
O3 S1 O2 117.6(6) . .
O3 S1 O1 115.0(6) . .
O2 S1 O1 111.6(5) . .
O3 S1 C43 103.2(6) . .
O2 S1 C43 102.6(6) . .
O1 S1 C43 104.7(7) . .
O5 S2 O6 117.8(7) . .
O5 S2 O4 111.5(7) . .
O6 S2 O4 115.4(6) . .
O5 S2 C44 93.4(8) . .
O6 S2 C44 103.8(6) . .
O4 S2 C44 112.3(6) . .
O5 S2 C44' 114.9(7) . .
O6 S2 C44' 102.6(6) . .
O4 S2 C44' 91.3(7) . .
C44 S2 C44' 25.1(6) . .
O9 S3 O7 118.5(7) . .
O9 S3 O8 112.2(6) . .
O7 S3 O8 113.9(6) . .
O9 S3 C45 102.5(6) . .
O7 S3 C45 103.1(6) . .
O8 S3 C45 104.2(6) . .
F4' C44 F6 136.6(17) . .
F4' C44 S2 117.5(16) . .
F6 C44 S2 99.7(5) . .
F4 C44' F6 131.5(18) . .
F4 C44' S2 123.8(17) . .
F6 C44' S2 99.7(5) . .
C44 F6 C44' 37.6(10) . .
C46A O10A H10A 113.9 . .
O10A C46A C47 92.4(19) . .
O10A C46A H46A 113.2 . .
C47 C46A H46A 113.2 . .
O10A C46A H46B 113.2 . .
C47 C46A H46B 113.2 . .
H46A C46A H46B 110.6 . .
C46B O10B H10B 110.6 . .
O10B C46B C47 140(3) . .
O10B C46B H46C 102.2 . .
C47 C46B H46C 102.2 . .
O10B C46B H46D 102.2 . .
C47 C46B H46D 102.2 . .
H46C C46B H46D 104.8 . .
C46A C47 C46B 23(4) . .
C46A C47 H47A 109.5 . .
C46B C47 H47A 113.9 . .
C46A C47 H47B 109.5 . .
C46B C47 H47B 124.3 . .
H47A C47 H47B 109.5 . .
C46A C47 H47C 109.5 . .
C46B C47 H47C 87.4 . .
H47A C47 H47C 109.5 . .
H47B C47 H47C 109.5 . .
C46A C47 H47D 98.4 . .
C46B C47 H47D 109.5 . .
H47A C47 H47D 19.0 . .
H47B C47 H47D 100.3 . .
H47C C47 H47D 128.4 . .
C46A C47 H47E 96.0 . .
C46B C47 H47E 109.5 . .
H47A C47 H47E 121.7 . .
H47B C47 H47E 14.9 . .
H47C C47 H47E 109.6 . .
H47D C47 H47E 109.5 . .
C46A C47 H47F 132.2 . .
C46B C47 H47F 109.5 . .
H47A C47 H47F 90.9 . .
H47B C47 H47F 103.0 . .
H47C C47 H47F 24.2 . .
H47D C47 H47F 109.5 . .
H47E C47 H47F 109.5 . .
C5 N1 C1 116.7(9) . .
C5 N1 Ag1 123.1(7) . .
C1 N1 Ag1 119.9(8) . .
C12 N2 C13 117.0(9) . .
C12 N2 Ag2 120.8(7) . .
C13 N2 Ag2 121.9(7) . .
C15 N3 C19 117.2(8) . .
C15 N3 Ag2 121.8(7) . .
C19 N3 Ag2 121.1(7) . .
C26 N4 C27 117.4(9) . .
C26 N4 Ag3 121.8(8) . .
C27 N4 Ag3 120.8(8) . .
C29 N5 C33 116.8(10) . .
C29 N5 Ag3 120.9(9) . .
C33 N5 Ag3 121.7(10) . .
C41 N6 C40 116.3(8) . .
C41 N6 Ag4 122.6(6) . .
C40 N6 Ag4 120.9(7) . .
N1 C1 C2 123.1(11) . .
N1 C1 H1A 118.4 . .
C2 C1 H1A 118.4 . .
C1 C2 C3 120.3(10) . .
C1 C2 H2A 119.8 . .
C3 C2 H2A 119.8 . .
C4 C3 C2 115.7(9) . .
C4 C3 Si1 123.0(7) . .
C2 C3 Si1 121.0(7) . .
C5 C4 C3 120.8(10) . .
C5 C4 H4A 119.6 . .
C3 C4 H4A 119.6 . .
N1 C5 C4 123.1(9) . .
N1 C5 H5A 118.5 . .
C4 C5 H5A 118.5 . .
C7 C6 Si1 115.5(8) . .
C7 C6 H6A 108.4 . .
Si1 C6 H6A 108.4 . .
C7 C6 H6B 108.4 . .
Si1 C6 H6B 108.4 . .
H6A C6 H6B 107.5 . .
C6 C7 H7A 109.5 . .
C6 C7 H7B 109.5 . .
H7A C7 H7B 109.5 . .
C6 C7 H7C 109.5 . .
H7A C7 H7C 109.5 . .
H7B C7 H7C 109.5 . .
C9 C8 Si1 114.5(8) . .
C9 C8 H8A 108.6 . .
Si1 C8 H8A 108.6 . .
C9 C8 H8B 108.6 . .
Si1 C8 H8B 108.6 . .
H8A C8 H8B 107.6 . .
C8 C9 H9A 109.5 . .
C8 C9 H9B 109.5 . .
H9A C9 H9B 109.5 . .
C8 C9 H9C 109.5 . .
H9A C9 H9C 109.5 . .
H9B C9 H9C 109.5 . .
C14 C10 C11 115.7(9) . .
C14 C10 Si1 123.4(7) . .
C11 C10 Si1 120.5(7) . .
C12 C11 C10 120.3(10) . .
C12 C11 H11A 119.9 . .
C10 C11 H11A 119.9 . .
N2 C12 C11 123.6(10) . .
N2 C12 H12A 118.2 . .
C11 C12 H12A 118.2 . .
N2 C13 C14 122.3(10) . .
N2 C13 H13A 118.9 . .
C14 C13 H13A 118.9 . .
C10 C14 C13 121.0(10) . .
C10 C14 H14A 119.5 . .
C13 C14 H14A 119.5 . .
N3 C15 C16 123.1(9) . .
N3 C15 H15A 118.5 . .
C16 C15 H15A 118.5 . .
C15 C16 C17 120.6(9) . .
C15 C16 H16A 119.7 . .
C17 C16 H16A 119.7 . .
C16 C17 C18 115.5(8) . .
C16 C17 Si2 122.2(7) . .
C18 C17 Si2 122.3(7) . .
C19 C18 C17 120.4(9) . .
C19 C18 H18A 119.8 . .
C17 C18 H18A 119.8 . .
N3 C19 C18 123.3(10) . .
N3 C19 H19A 118.4 . .
C18 C19 H19A 118.4 . .
C21 C20 Si2 105.6(14) . .
C21 C20 H20A 110.6 . .
Si2 C20 H20A 110.6 . .
C21 C20 H20B 110.6 . .
Si2 C20 H20B 110.6 . .
H20A C20 H20B 108.8 . .
C20 C21 H21A 109.5 . .
C20 C21 H21B 109.5 . .
H21A C21 H21B 109.5 . .
C20 C21 H21C 109.5 . .
H21A C21 H21C 109.5 . .
H21B C21 H21C 109.5 . .
C23 C22 Si2 97(3) . .
C23 C22 H22A 112.3 . .
Si2 C22 H22A 112.3 . .
C23 C22 H22B 112.3 . .
Si2 C22 H22B 112.3 . .
H22A C22 H22B 109.9 . .
C22 C23 H23A 109.5 . .
C22 C23 H23B 109.5 . .
H23A C23 H23B 109.5 . .
C22 C23 H23C 109.5 . .
H23A C23 H23C 109.5 . .
H23B C23 H23C 109.5 . .
C21' C20' Si2 124.4(17) . .
C21' C20' H20C 106.2 . .
Si2 C20' H20C 106.2 . .
C21' C20' H20D 106.2 . .
Si2 C20' H20D 106.2 . .
H20C C20' H20D 106.4 . .
C20' C21' H21D 109.5 . .
C20' C21' H21E 109.5 . .
H21D C21' H21E 109.5 . .
C20' C21' H21F 109.5 . .
H21D C21' H21F 109.5 . .
H21E C21' H21F 109.5 . .
C23' C22' Si2 120.4(11) . .
C23' C22' H22C 107.2 . .
Si2 C22' H22C 107.2 . .
C23' C22' H22D 107.2 . .
Si2 C22' H22D 107.2 . .
H22C C22' H22D 106.8 . .
C22' C23' H23D 109.5 . .
C22' C23' H23E 109.5 . .
H23D C23' H23E 109.5 . .
C22' C23' H23F 109.5 . .
H23D C23' H23F 109.5 . .
H23E C23' H23F 109.5 . .
C28 C24 C25 116.0(9) . .
C28 C24 Si2 123.0(7) . .
C25 C24 Si2 120.8(7) . .
C26 C25 C24 120.4(10) . .
C26 C25 H25A 119.8 . .
C24 C25 H25A 119.8 . .
N4 C26 C25 123.1(10) . .
N4 C26 H26A 118.5 . .
C25 C26 H26A 118.5 . .
N4 C27 C28 123.8(10) . .
N4 C27 H27A 118.1 . .
C28 C27 H27A 118.1 . .
C24 C28 C27 119.3(9) . .
C24 C28 H28A 120.4 . .
C27 C28 H28A 120.4 . .
N5 C29 C30 123.7(12) . .
N5 C29 H29A 118.1 . .
C30 C29 H29A 118.1 . .
C31 C30 C29 119.8(12) . .
C31 C30 H30A 120.1 . .
C29 C30 H30A 120.1 . .
C30 C31 C32 114.9(9) . .
C30 C31 Si3 124.3(8) . .
C32 C31 Si3 120.6(8) . .
C33 C32 C31 121.7(12) . .
C33 C32 H32A 119.2 . .
C31 C32 H32A 119.2 . .
N5 C33 C32 123.0(13) . .
N5 C33 H33A 118.5 . .
C32 C33 H33A 118.5 . .
C35 C34 Si3 117.6(7) . .
C35 C34 H34A 107.9 . .
Si3 C34 H34A 107.9 . .
C35 C34 H34B 107.9 . .
Si3 C34 H34B 107.9 . .
H34A C34 H34B 107.2 . .
C34 C35 H35A 109.5 . .
C34 C35 H35B 109.5 . .
H35A C35 H35B 109.5 . .
C34 C35 H35C 109.5 . .
H35A C35 H35C 109.5 . .
H35B C35 H35C 109.5 . .
C37 C36 Si3 117.6(8) . .
C37 C36 H36A 107.9 . .
Si3 C36 H36A 107.9 . .
C37 C36 H36B 107.9 . .
Si3 C36 H36B 107.9 . .
H36A C36 H36B 107.2 . .
C36 C37 H37A 109.5 . .
C36 C37 H37B 109.5 . .
H37A C37 H37B 109.5 . .
C36 C37 H37C 109.5 . .
H37A C37 H37C 109.5 . .
H37B C37 H37C 109.5 . .
C42 C38 C39 115.2(8) . .
C42 C38 Si3 123.0(7) . .
C39 C38 Si3 121.7(6) . .
C40 C39 C38 120.9(9) . .
C40 C39 H39A 119.6 . .
C38 C39 H39A 119.6 . .
N6 C40 C39 123.4(9) . .
N6 C40 H40A 118.3 . .
C39 C40 H40A 118.3 . .
N6 C41 C42 123.8(9) . .
N6 C41 H41A 118.1 . .
C42 C41 H41A 118.1 . .
C41 C42 C38 120.2(9) . .
C41 C42 H42A 119.9 . .
C38 C42 H42A 119.9 . .
F1 C43 F2 107.3(11) . .
F1 C43 F3 103.6(13) . .
F2 C43 F3 110.6(13) . .
F1 C43 S1 112.8(11) . .
F2 C43 S1 110.5(10) . .
F3 C43 S1 111.7(9) . .
F8 C45 F9 110.9(12) . .
F8 C45 F7 107.1(12) . .
F9 C45 F7 104.2(13) . .
F8 C45 S3 112.5(11) . .
F9 C45 S3 112.3(10) . .
F7 C45 S3 109.3(9) . .

loop_
_geom_bond_atom_site_label_1
_geom_bond_atom_site_label_2
_geom_bond_distance
_geom_bond_site_symmetry_2
Ag1 N1 2.134(9) .
Ag1 N1 2.134(9) 2_375
Ag2 N2 2.132(8) .
Ag2 N3 2.140(8) .
Ag3 N5 2.174(9) .
Ag3 N4 2.175(8) .
Ag4 N6 2.163(8) 2_675
Ag4 N6 2.163(8) .
Si1 C6 1.861(10) .
Si1 C3 1.873(10) .
Si1 C10 1.884(10) .
Si1 C8 1.886(9) .
Si2 C20 1.830(4) .
Si2 C22 1.830(4) .
Si2 C20' 1.834(5) .
Si2 C22' 1.836(5) .
Si2 C24 1.874(9) .
Si2 C17 1.883(9) .
Si3 C36 1.862(10) .
Si3 C34 1.874(9) .
Si3 C31 1.886(9) .
Si3 C38 1.894(9) .
S1 O3 1.412(8) .
S1 O2 1.420(9) .
S1 O1 1.435(8) .
S1 C43 1.794(12) .
S2 O5 1.399(10) .
S2 O6 1.414(9) .
S2 O4 1.423(9) .
S2 C44 1.9999(7) .
S2 C44' 2.0000(7) .
S3 O9 1.401(8) .
S3 O7 1.408(8) .
S3 O8 1.427(8) .
S3 C45 1.824(12) .
F1 C43 1.307(16) .
F2 C43 1.315(17) .
F3 C43 1.333(15) .
F4' C44 0.96(2) .
C44 F6 1.3498(15) .
F4 C44' 0.94(2) .
C44' F6 1.3500(15) .
F7 C45 1.362(16) .
F8 C45 1.264(15) .
F9 C45 1.270(15) .
O10A C46A 1.424(5) .
O10A H10A 0.9801 .
C46A C47 1.518(4) .
C46A H46A 0.9900 .
C46A H46B 0.9900 .
O10B C46B 1.422(5) .
O10B H10B 0.9800 .
C46B C47 1.520(4) .
C46B H46C 0.9900 .
C46B H46D 0.9900 .
C47 H47A 0.9800 .
C47 H47B 0.9800 .
C47 H47C 0.9800 .
C47 H47D 0.9800 .
C47 H47E 0.9800 .
C47 H47F 0.9800 .
N1 C5 1.337(13) .
N1 C1 1.343(14) .
N2 C12 1.336(14) .
N2 C13 1.336(13) .
N3 C15 1.318(13) .
N3 C19 1.335(13) .
N4 C26 1.315(14) .
N4 C27 1.320(14) .
N5 C29 1.312(17) .
N5 C33 1.314(17) .
N6 C41 1.330(12) .
N6 C40 1.330(12) .
C1 C2 1.376(16) .
C1 H1A 0.9500 .
C2 C3 1.393(14) .
C2 H2A 0.9500 .
C3 C4 1.388(13) .
C4 C5 1.374(14) .
C4 H4A 0.9500 .
C5 H5A 0.9500 .
C6 C7 1.451(2) .
C6 H6A 0.9900 .
C6 H6B 0.9900 .
C7 H7A 0.9800 .
C7 H7B 0.9800 .
C7 H7C 0.9800 .
C8 C9 1.451(2) .
C8 H8A 0.9900 .
C8 H8B 0.9900 .
C9 H9A 0.9800 .
C9 H9B 0.9800 .
C9 H9C 0.9800 .
C10 C14 1.382(13) .
C10 C11 1.393(13) .
C11 C12 1.371(14) .
C11 H11A 0.9500 .
C12 H12A 0.9500 .
C13 C14 1.387(14) .
C13 H13A 0.9500 .
C14 H14A 0.9500 .
C15 C16 1.380(13) .
C15 H15A 0.9500 .
C16 C17 1.388(13) .
C16 H16A 0.9500 .
C17 C18 1.390(13) .
C18 C19 1.370(13) .
C18 H18A 0.9500 .
C19 H19A 0.9500 .
C20 C21 1.4500(15) .
C20 H20A 0.9900 .
C20 H20B 0.9900 .
C21 H21A 0.9800 .
C21 H21B 0.9800 .
C21 H21C 0.9800 .
C22 C23 1.450(2) .
C22 H22A 0.9900 .
C22 H22B 0.9900 .
C23 H23A 0.9800 .
C23 H23B 0.9800 .
C23 H23C 0.9800 .
C20' C21' 1.450(2) .
C20' H20C 0.9900 .
C20' H20D 0.9900 .
C21' H21D 0.9800 .
C21' H21E 0.9800 .
C21' H21F 0.9800 .
C22' C23' 1.451(2) .
C22' H22C 0.9900 .
C22' H22D 0.9900 .
C23' H23D 0.9800 .
C23' H23E 0.9800 .
C23' H23F 0.9800 .
C24 C28 1.386(13) .
C24 C25 1.392(13) .
C25 C26 1.384(13) .
C25 H25A 0.9500 .
C26 H26A 0.9500 .
C27 C28 1.391(14) .
C27 H27A 0.9500 .
C28 H28A 0.9500 .
C29 C30 1.405(16) .
C29 H29A 0.9500 .
C30 C31 1.374(14) .
C30 H30A 0.9500 .
C31 C32 1.384(15) .
C32 C33 1.374(14) .
C32 H32A 0.9500 .
C33 H33A 0.9500 .
C34 C35 1.452(2) .
C34 H34A 0.9900 .
C34 H34B 0.9900 .
C35 H35A 0.9800 .
C35 H35B 0.9800 .
C35 H35C 0.9800 .
C36 C37 1.452(2) .
C36 H36A 0.9900 .
C36 H36B 0.9900 .
C37 H37A 0.9800 .
C37 H37B 0.9800 .
C37 H37C 0.9800 .
C38 C42 1.386(12) .
C38 C39 1.393(13) .
C39 C40 1.370(13) .
C39 H39A 0.9500 .
C40 H40A 0.9500 .
C41 C42 1.378(13) .
C41 H41A 0.9500 .
C42 H42A 0.9500 .
